data_4002720
loop_
_publ_author_name
'M\;aczka, Miros\/law'
'G\;agor, Anna'
'Ptak, Maciej'
'Paraguassu, Waldeci'
'da Silva, Tercio Almeida'
'Sieradzki, Adam'
'Pikul, Adam'

_publ_section_title
;
 Phase Transitions and Coexistence of Magnetic and Electric Orders in the
 Methylhydrazinium Metal Formate Frameworks
;
_journal_issue 5
_journal_name_full 'Chemistry of Materials'
_journal_page_first 2264
_journal_paper_doi 10.1021/acs.chemmater.6b05249
_journal_volume 29
_journal_year 2017
_chemical_formula_sum 'C4 H10 Mg N2 O6'
_chemical_formula_weight 206.45
_space_group_crystal_system trigonal
_space_group_IT_number 161
_space_group_name_Hall 'R 3 -2"c'
_space_group_name_H-M_alt 'R 3 c :H'
_symmetry_space_group_name_Hall 'R 3 -2"c'
_symmetry_space_group_name_H-M 'R 3 c :H'
_atom_sites_solution_hydrogens mixed
_audit_creation_method SHELXL-2014/7
_cell_angle_alpha 90
_cell_angle_beta 90
_cell_angle_gamma 120
_cell_formula_units_Z 6
_cell_length_a 8.0249(4)
_cell_length_b 8.0249(4)
_cell_length_c 22.6361(16)
_cell_measurement_reflns_used 1563
_cell_measurement_temperature 240(1)
_cell_measurement_theta_max 28.6800
_cell_measurement_theta_min 3.4230
_cell_volume 1262.44(13)
_computing_cell_refinement 'CrysAlisPro 1.171.38.41 (Rigaku OD, 2015)'
_computing_data_collection 'CrysAlisPro 1.171.38.41 (Rigaku OD, 2015)'
_computing_data_reduction 'CrysAlisPro 1.171.38.41 (Rigaku OD, 2015)'
_computing_structure_refinement 'SHELXL-2014/7 (Sheldrick, 2014)'
_diffrn_ambient_environment N~2~
_diffrn_ambient_temperature 240(1)
_diffrn_detector 'CCD plate'
_diffrn_detector_area_resol_mean 10.6249
_diffrn_detector_type Atlas
_diffrn_measured_fraction_theta_full 1.000
_diffrn_measured_fraction_theta_max 0.918
_diffrn_measurement_device 'four-circle diffractometer'
_diffrn_measurement_device_type 'Xcalibur, Atlas'
_diffrn_radiation_monochromator graphite
_diffrn_radiation_probe x-ray
_diffrn_radiation_type 'Mo K\a'
_diffrn_radiation_wavelength 0.71073
_diffrn_reflns_av_R_equivalents 0.0251
_diffrn_reflns_av_unetI/netI 0.0255
_diffrn_reflns_Laue_measured_fraction_full 1.000
_diffrn_reflns_Laue_measured_fraction_max 0.918
_diffrn_reflns_limit_h_max 10
_diffrn_reflns_limit_h_min -11
_diffrn_reflns_limit_k_max 10
_diffrn_reflns_limit_k_min -10
_diffrn_reflns_limit_l_max 30
_diffrn_reflns_limit_l_min -30
_diffrn_reflns_number 3264
_diffrn_reflns_point_group_measured_fraction_full 1.000
_diffrn_reflns_point_group_measured_fraction_max 0.917
_diffrn_reflns_theta_full 28.000
_diffrn_reflns_theta_max 29.608
_diffrn_reflns_theta_min 3.440
_diffrn_source 'fine-focus sealed X-ray tube'
_diffrn_source_type 'Enhance (Mo) X-ray Source'
_exptl_absorpt_coefficient_mu 0.215
_exptl_absorpt_correction_T_max 1.00000
_exptl_absorpt_correction_T_min 0.99483
_exptl_absorpt_correction_type multi-scan
_exptl_absorpt_process_details
;
CrysAlisPro 1.171.38.41 (Rigaku Oxford Diffraction, 2015)
Empirical absorption correction using spherical harmonics,
 implemented in SCALE3 ABSPACK scaling algorithm.
;
_exptl_crystal_density_diffrn 1.629
_exptl_crystal_description prism
_exptl_crystal_F_000 648
_exptl_crystal_size_max 0.15
_exptl_crystal_size_mid 0.14
_exptl_crystal_size_min 0.12
_refine_diff_density_max 0.171
_refine_diff_density_min -0.187
_refine_diff_density_rms 0.042
_refine_ls_abs_structure_details
;
 Refined as an inversion twin.
;
_refine_ls_abs_structure_Flack -0.1(8)
_refine_ls_extinction_method none
_refine_ls_goodness_of_fit_ref 1.011
_refine_ls_hydrogen_treatment constr
_refine_ls_matrix_type full
_refine_ls_number_parameters 50
_refine_ls_number_reflns 710
_refine_ls_number_restraints 7
_refine_ls_restrained_S_all 1.010
_refine_ls_R_factor_all 0.0363
_refine_ls_R_factor_gt 0.0278
_refine_ls_shift/su_max 0.000
_refine_ls_shift/su_mean 0.000
_refine_ls_structure_factor_coef Fsqd
_refine_ls_weighting_details 'w=1/[\s^2^(Fo^2^)+(0.0328P)^2^+0.5434P] where P=(Fo^2^+2Fc^2^)/3'
_refine_ls_weighting_scheme calc
_refine_ls_wR_factor_gt 0.0595
_refine_ls_wR_factor_ref 0.0633
_reflns_Friedel_coverage 0.986
_reflns_Friedel_fraction_full 1.000
_reflns_Friedel_fraction_max 0.917
_reflns_number_gt 626
_reflns_number_total 710
_reflns_threshold_expression 'I > 2\s(I)'
_cod_data_source_file cm6b05249_si_004.cif
_cod_data_source_block Mg240
_cod_depositor_comments 'Adding full bibliography for 4002715--4002727.cif.'
_cod_original_cell_volume 1262.44(16)
_cod_database_code 4002720
_shelx_shelxl_version_number 2014/7
_shelx_space_group_comment
;
The symmetry employed for this shelxl refinement is uniquely defined
by the following loop, which should always be used as a source of
symmetry information in preference to the above space-group names.
They are only intended as comments.
;
_oxdiff_exptl_absorpt_empirical_full_min 0.979
_oxdiff_exptl_absorpt_empirical_full_max 1.017
_oxdiff_exptl_absorpt_empirical_details
;
Empirical correction (ABSPACK) includes:
- Absorption correction using spherical harmonics
- Frame scaling
;

loop_
_space_group_symop_operation_xyz
'x, y, z'
'-y, x-y, z'
'-x+y, -x, z'
'-y, -x, z+1/2'
'-x+y, y, z+1/2'
'x, x-y, z+1/2'
'x+2/3, y+1/3, z+1/3'
'-y+2/3, x-y+1/3, z+1/3'
'-x+y+2/3, -x+1/3, z+1/3'
'-y+2/3, -x+1/3, z+5/6'
'-x+y+2/3, y+1/3, z+5/6'
'x+2/3, x-y+1/3, z+5/6'
'x+1/3, y+2/3, z+2/3'
'-y+1/3, x-y+2/3, z+2/3'
'-x+y+1/3, -x+2/3, z+2/3'
'-y+1/3, -x+2/3, z+7/6'
'-x+y+1/3, y+2/3, z+7/6'
'x+1/3, x-y+2/3, z+7/6'

loop_
_atom_site_label
_atom_site_type_symbol
_atom_site_fract_x
_atom_site_fract_y
_atom_site_fract_z
_atom_site_U_iso_or_equiv
_atom_site_adp_type
_atom_site_occupancy
_atom_site_site_symmetry_order
_atom_site_calc_flag
_atom_site_refinement_flags_posn
_atom_site_refinement_flags_adp
_atom_site_refinement_flags_occupancy
Mg1 Mg 0.3333 0.6667 0.16890(11) 0.0139(3) Uani 1 3 d S T P
O1 O 0.5541(4) 0.6739(4) 0.22004(5) 0.0214(7) Uani 1 1 d . . .
O2 O 0.3436(4) 0.4596(3) 0.11561(6) 0.0230(8) Uani 1 1 d . . .
C1 C 0.5410(5) 0.5493(5) 0.25577(18) 0.0225(5) Uani 1 1 d . . .
H1 H 0.4185 0.4463 0.2631 0.027 Uiso 1 1 calc R U .
N1 N 0.7495(15) 0.336(2) 0.0836(5) 0.0254(12) Uani 0.3333 1 d . U P
H1A H 0.8742 0.4236 0.0838 0.030 Uiso 0.3333 1 calc R U P
H1B H 0.7382 0.2204 0.0800 0.030 Uiso 0.3333 1 calc R U P
N2 N 0.6561(18) 0.371(2) 0.0337(3) 0.031(3) Uiso 0.3333 1 d . . P
H2A H 0.5339 0.2587 0.0319 0.046 Uiso 0.3333 1 d R U P
H2C H 0.6325 0.4578 0.0429 0.046 Uiso 0.3333 1 d R U P
C2 C 0.657(6) 0.347(6) 0.1416(3) 0.027(3) Uiso 0.3333 1 d . . P
H2D H 0.5958 0.4224 0.1358 0.040 Uiso 0.3333 1 calc R U P
H2E H 0.7538 0.4051 0.1715 0.040 Uiso 0.3333 1 calc R U P
H2F H 0.5622 0.2192 0.1537 0.040 Uiso 0.3333 1 calc R U P

loop_
_atom_site_aniso_label
_atom_site_aniso_U_11
_atom_site_aniso_U_22
_atom_site_aniso_U_33
_atom_site_aniso_U_23
_atom_site_aniso_U_13
_atom_site_aniso_U_12
Mg1 0.0138(3) 0.0138(3) 0.0139(5) 0.000 0.000 0.00692(16)
O1 0.0223(16) 0.0199(14) 0.0229(13) 0.0011(10) -0.0049(13) 0.0113(12)
O2 0.0217(16) 0.0207(16) 0.0269(14) -0.0084(12) -0.0053(10) 0.0108(13)
C1 0.0180(18) 0.0208(19) 0.0265(11) 0.0028(16) -0.0017(17) 0.0080(8)
N1 0.026(5) 0.019(2) 0.035(3) -0.002(2) 0.004(4) 0.014(4)

loop_
_atom_type_symbol
_atom_type_description
_atom_type_scat_dispersion_real
_atom_type_scat_dispersion_imag
_atom_type_scat_source
C C 0.0033 0.0016 'International Tables Vol C Tables 4.2.6.8 and 6.1.1.4'
O O 0.0106 0.0060 'International Tables Vol C Tables 4.2.6.8 and 6.1.1.4'
Mg Mg 0.0486 0.0363 'International Tables Vol C Tables 4.2.6.8 and 6.1.1.4'
N N 0.0061 0.0033 'International Tables Vol C Tables 4.2.6.8 and 6.1.1.4'
H H 0.0000 0.0000 'International Tables Vol C Tables 4.2.6.8 and 6.1.1.4'

loop_
_geom_angle_atom_site_label_1
_geom_angle_atom_site_label_2
_geom_angle_atom_site_label_3
_geom_angle
_geom_angle_site_symmetry_1
_geom_angle_site_symmetry_3
O1 Mg1 O1 92.35(10) 2_665 3_565
O1 Mg1 O1 92.35(10) 2_665 .
O1 Mg1 O1 92.35(10) 3_565 .
O1 Mg1 O2 89.27(12) 2_665 3_565
O1 Mg1 O2 88.39(12) 3_565 3_565
O1 Mg1 O2 178.19(15) . 3_565
O1 Mg1 O2 88.39(12) 2_665 2_665
O1 Mg1 O2 178.19(15) 3_565 2_665
O1 Mg1 O2 89.27(12) . 2_665
O2 Mg1 O2 89.97(12) 3_565 2_665
O1 Mg1 O2 178.19(16) 2_665 .
O1 Mg1 O2 89.27(12) 3_565 .
O1 Mg1 O2 88.39(12) . .
O2 Mg1 O2 89.97(12) 3_565 .
O2 Mg1 O2 89.97(12) 2_665 .
C1 O1 Mg1 127.2(2) . .
C1 O2 Mg1 127.2(2) 12_454 .
O2 C1 O1 125.8(2) 18_554 .
O2 C1 H1 117.1 18_554 .
O1 C1 H1 117.1 . .
N2 N1 C2 110.0(9) . .
N2 N1 H1A 109.7 . .
C2 N1 H1A 109.7 . .
N2 N1 H1B 109.7 . .
C2 N1 H1B 109.7 . .
H1A N1 H1B 108.2 . .
N1 N2 H2A 103.8 . .
N1 N2 H2C 108.7 . .
H2A N2 H2C 104.3 . .
N1 C2 H2D 109.5 . .
N1 C2 H2E 109.5 . .
H2D C2 H2E 109.5 . .
N1 C2 H2F 109.5 . .
H2D C2 H2F 109.5 . .
H2E C2 H2F 109.5 . .

loop_
_geom_bond_atom_site_label_1
_geom_bond_atom_site_label_2
_geom_bond_distance
_geom_bond_site_symmetry_2
Mg1 O1 2.093(3) 2_665
Mg1 O1 2.093(3) 3_565
Mg1 O1 2.093(3) .
Mg1 O2 2.088(3) 3_565
Mg1 O2 2.088(3) 2_665
Mg1 O2 2.088(3) .
O1 C1 1.249(5) .
O2 C1 1.240(6) 12_454
C1 O2 1.240(6) 18_554
C1 H1 0.9300 .
N1 N2 1.458(10) .
N1 C2 1.533(15) .
N1 H1A 0.8900 .
N1 H1B 0.8900 .
N2 H2A 0.9448 .
N2 H2C 0.8341 .
C2 H2D 0.9600 .
C2 H2E 0.9600 .
C2 H2F 0.9600 .

loop_
_geom_hbond_atom_site_label_D
_geom_hbond_atom_site_label_H
_geom_hbond_atom_site_label_A
_geom_hbond_distance_DH
_geom_hbond_distance_HA
_geom_hbond_distance_DA
_geom_hbond_angle_DHA
_geom_hbond_site_symmetry_A
N1 H1A O1 0.89 2.61 3.160(17) 120.8 10_664
N1 H1A O2 0.89 2.04 2.868(15) 154.9 3_665
N1 H1B O1 0.89 2.03 2.882(14) 160.9 11_544
N1 H1B O2 0.89 2.48 3.227(17) 141.3 2_655
N2 H2A O1 0.94 2.40 3.096(12) 130.0 12_454
C2 H2D O2 0.96 2.24 3.12(2) 153.3 .
